data_2103456
loop_
_publ_author_name
'Norberg, Stefan T.'

_publ_section_title
;
 New phosphate langbeinites, K~2~<i>M</i>Ti(PO~4~)~3~ (<i>M</i> = Er,
 Yb or Y), and an alternative description of the langbeinite framework
;
_journal_issue 5
_journal_name_full 'Acta Crystallographica Section B'
_journal_page_first 743
_journal_page_last 749
_journal_paper_doi 10.1107/S0108768102013782
_journal_volume 58
_journal_year 2002
_chemical_formula_moiety 'K2 Er Ti P3 O12'
_chemical_formula_structural 'K2 Er Ti (P O4)3'
_chemical_formula_sum 'Er K2 O12 P3 Ti'
_chemical_formula_weight 578.25
_space_group_IT_number 198
_symmetry_cell_setting cubic
_symmetry_space_group_name_Hall 'P 2ac 2ab 3'
_symmetry_space_group_name_H-M 'P 21 3'
_cell_angle_alpha 90
_cell_angle_beta 90
_cell_angle_gamma 90
_cell_formula_units_Z 4
_cell_length_a 10.1053(2)
_cell_length_b 10.1053(2)
_cell_length_c 10.1053(2)
_cell_measurement_reflns_used 20
_cell_measurement_temperature 293(2)
_cell_measurement_theta_max 29.76
_cell_measurement_theta_min 26.62
_cell_volume 1031.92(4)
_computing_cell_refinement 'CAD-4 Software (Enraf-Nonius, 1989)'
_computing_data_collection 'CAD-4 Software (Enraf-Nonius, 1989)'
_computing_data_reduction 'Xtal3.71 (Hall et al., 2000) programs: DIFDAT; SORTRF; ADDREF; ABSORB'
_computing_publication_material 'Xtal3.71 (Hall et al., 2000) programs: BONDLA; ATABLE; CIFIO'
_computing_structure_refinement 'Xtal3.71 (Hall et al., 2000) program: CRYLSQ'
_computing_structure_solution 'SHELXS97 (Sheldrick, 1997)'
_diffrn_ambient_temperature 293(2)
_diffrn_measurement_device_type 'Enraf-Nonius CAD-4 diffractometer'
_diffrn_measurement_method \w-2\q
_diffrn_radiation_monochromator graphite
_diffrn_radiation_source 'Fine-focus sealed tube'
_diffrn_radiation_type 'Mo K\a'
_diffrn_radiation_wavelength .71073
_diffrn_reflns_av_R_equivalents 0.048
_diffrn_reflns_limit_h_max 0
_diffrn_reflns_limit_h_min -14
_diffrn_reflns_limit_k_max 0
_diffrn_reflns_limit_k_min -14
_diffrn_reflns_limit_l_max 14
_diffrn_reflns_limit_l_min -14
_diffrn_reflns_number 3285
_diffrn_reflns_reduction_process 'perpendicular monochr Lp'
_diffrn_reflns_theta_max 29.91
_diffrn_reflns_theta_min 3.49
_diffrn_standards_decay_% 0
_diffrn_standards_interval_time 120
_diffrn_standards_number 3
_exptl_absorpt_coefficient_mu 10.187
_exptl_absorpt_correction_T_max .650
_exptl_absorpt_correction_T_min .567
_exptl_absorpt_correction_type analytical
_exptl_absorpt_process_details '(Alcock, 1974)'
_exptl_crystal_colour colourless
_exptl_crystal_density_diffrn 3.722
_exptl_crystal_density_meas ?
_exptl_crystal_description tetrahedron
_exptl_crystal_F_000 1076
_exptl_crystal_size_max 0.06
_exptl_crystal_size_mid 0.06
_exptl_crystal_size_min 0.05
_refine_diff_density_max .60
_refine_diff_density_min -.76
_refine_ls_abs_structure_details 'Flack (1983) parameter refined'
_refine_ls_abs_structure_Flack .04(3)
_refine_ls_extinction_coef '90(22) \\times 10^2^'
_refine_ls_extinction_expression 'Zachariasen, 1967; Larson (1970), Eq22 p292 "Cryst. Comp." Munksgaard 1970'
_refine_ls_extinction_method 'Isotropic Gaussian'
_refine_ls_goodness_of_fit_all 1.060
_refine_ls_goodness_of_fit_ref 1.060
_refine_ls_hydrogen_treatment none
_refine_ls_matrix_type full
_refine_ls_number_constraints 9
_refine_ls_number_parameters 61
_refine_ls_number_reflns 1008
_refine_ls_number_restraints 0
_refine_ls_R_factor_all .025
_refine_ls_R_factor_gt .023
_refine_ls_shift/su_max .00018
_refine_ls_shift/su_mean .000017
_refine_ls_structure_factor_coef Fsqd
_refine_ls_weighting_details 'w = 1/[\s^2^(Fsqd) + 0.008(Fsqd)^2^]'
_refine_ls_weighting_scheme calc
_refine_ls_wR_factor_all .077
_refine_ls_wR_factor_gt .074
_refine_ls_wR_factor_ref .077
_reflns_number_gt 967
_reflns_number_total 1008
_reflns_threshold_expression 'Fsqd > 2\s(Fsqd)'
_cod_data_source_file os0095.cif
_cod_data_source_block KErTP
_cod_database_code 2103456
_cod_database_fobs_code 2103456

loop_
_symmetry_equiv_pos_as_xyz
+x,+y,+z
1/2-x,-y,1/2+z
1/2+x,1/2-y,-z
-x,1/2+y,1/2-z
+y,+z,+x
1/2-y,-z,1/2+x
1/2+y,1/2-z,-x
-y,1/2+z,1/2-x
+z,+x,+y
-z,1/2+x,1/2-y
1/2-z,-x,1/2+y
1/2+z,1/2-x,-y

loop_
_atom_site_label
_atom_site_fract_x
_atom_site_fract_y
_atom_site_fract_z
_atom_site_U_iso_or_equiv
_atom_site_adp_type
_atom_site_occupancy
K1 .04526(18) .54526(18) -.04526(18) .0307(6) Uani 1
K2 -.18088(16) .31912(16) .18088(16) .0261(5) Uani 1
Er1 -.16698(4) .66698(4) .33302(4) .0131(2) Uani 0.583(3)
Ti1 -.16698(4) .66698(4) .33302(4) .0131(2) Uani 0.417(3)
Er2 .39957(4) .60043(4) .10043(4) .0129(3) Uani 0.417(3)
Ti2 .39957(4) .60043(4) .10043(4) .0129(3) Uani 0.583(3)
P .12640(17) .48419(18) .28844(17) .0195(7) Uani 1
O1 .0993(8) .3452(8) .2408(7) .049(4) Uani 1
O2 .0052(8) .5669(11) .2705(9) .065(5) Uani 1
O3 .1693(7) .4850(7) .4327(7) .044(4) Uani 1
O4 .2331(8) .5476(9) .2023(10) .058(5) Uani 1

loop_
_atom_site_aniso_label
_atom_site_aniso_U_11
_atom_site_aniso_U_22
_atom_site_aniso_U_33
_atom_site_aniso_U_12
_atom_site_aniso_U_13
_atom_site_aniso_U_23
K1 .0307(6) .0307(6) .0307(6) -.0007(6) .0007(6) .0007(6)
K2 .0261(5) .0261(5) .0261(5) -.0031(5) .0031(5) .0031(5)
Er1 .0131(2) .0131(2) .0131(2) .0046(4) -.0046(4) -.0046(4)
Ti1 .0131(2) .0131(2) .0131(2) .0046(4) -.0046(4) -.0046(4)
Er2 .0129(3) .0129(3) .0129(3) -.0004(5) .0004(5) .0004(5)
Ti2 .0129(3) .0129(3) .0129(3) -.0004(5) .0004(5) .0004(5)
P .0158(7) .0232(8) .0196(7) .0015(6) .0019(6) -.0004(6)
O1 .053(4) .048(4) .046(4) -.022(4) .002(4) -.015(3)
O2 .044(4) .086(6) .064(5) .038(4) .009(4) .028(5)
O3 .045(4) .055(4) .033(3) -.001(4) -.019(3) -.011(3)
O4 .049(4) .049(4) .076(6) -.017(4) .034(4) -.006(4)

loop_
_atom_type_symbol
_atom_type_scat_dispersion_real
_atom_type_scat_dispersion_imag
_atom_type_scat_source
Er -.723 4.958 'Int Tables Vol IV Tables 2.2B and 2.3.1'
Ti .248 .446 'Int Tables Vol IV Tables 2.2B and 2.3.1'
K .179 .25 'Int Tables Vol IV Tables 2.2B and 2.3.1'
P .09 .095 'Int Tables Vol IV Tables 2.2B and 2.3.1'
O .008 .006 'Int Tables Vol IV Tables 2.2B and 2.3.1'

loop_
_geom_angle_atom_site_label_1
_geom_angle_atom_site_label_2
_geom_angle_atom_site_label_3
_geom_angle_site_symmetry_1
_geom_angle_site_symmetry_3
_geom_angle
O2 K1 O4 . . 44.5(2)
O2 K1 O3 . '2 564' 102.0(2)
O2 K1 O3 . '6 564' 164.4(2)
O2 K1 O2 . '7 455' 87.2(3)
O2 K1 O4 . '7 455' 130.8(3)
O2 K1 O2 . 10 87.2(3)
O2 K1 O4 . 10 82.3(2)
O2 K1 O3 . '11 564' 80.7(3)
O4 K1 O3 . '2 564' 57.5(2)
O4 K1 O3 . '6 564' 148.5(2)
O4 K1 O2 . '7 455' 82.3(2)
O4 K1 O4 . '7 455' 118.9(2)
O4 K1 O2 . 10 130.8(3)
O4 K1 O4 . 10 118.9(2)
O4 K1 O3 . '11 564' 82.1(2)
O3 K1 O3 '2 564' '6 564' 92.1(2)
O3 K1 O2 '2 564' '7 455' 80.7(3)
O3 K1 O4 '2 564' '7 455' 82.1(2)
O3 K1 O2 '2 564' 10 164.4(2)
O3 K1 O4 '2 564' 10 148.5(2)
O3 K1 O3 '2 564' '11 564' 92.1(2)
O3 K1 O2 '6 564' '7 455' 102.0(2)
O3 K1 O4 '6 564' '7 455' 57.5(2)
O3 K1 O2 '6 564' 10 80.7(3)
O3 K1 O4 '6 564' 10 82.1(2)
O3 K1 O3 '6 564' '11 564' 92.1(2)
O2 K1 O4 '7 455' '7 455' 44.5(2)
O2 K1 O2 '7 455' 10 87.2(3)
O2 K1 O4 '7 455' 10 130.8(3)
O2 K1 O3 '7 455' '11 564' 164.4(2)
O4 K1 O2 '7 455' 10 82.3(2)
O4 K1 O4 '7 455' 10 118.9(2)
O4 K1 O3 '7 455' '11 564' 148.5(2)
O2 K1 O4 10 10 44.5(2)
O2 K1 O3 10 '11 564' 102.0(2)
O4 K1 O3 10 '11 564' 57.5(2)
O1 K2 O2 . '4 545' 59.4(2)
O1 K2 O4 . '4 545' 99.8(2)
O1 K2 O2 . '5 455' 157.1(2)
O1 K2 O4 . '5 455' 151.6(2)
O1 K2 O1 . '7 455' 97.7(2)
O1 K2 O1 . 10 97.7(2)
O1 K2 O2 . '12 456' 86.1(2)
O1 K2 O4 . '12 456' 101.9(2)
O2 K2 O4 '4 545' '4 545' 45.9(2)
O2 K2 O2 '4 545' '5 455' 114.8(2)
O2 K2 O4 '4 545' '5 455' 99.7(3)
O2 K2 O1 '4 545' '7 455' 86.1(2)
O2 K2 O1 '4 545' 10 157.1(2)
O2 K2 O2 '4 545' '12 456' 114.8(2)
O2 K2 O4 '4 545' '12 456' 86.4(2)
O4 K2 O2 '4 545' '5 455' 86.4(2)
O4 K2 O4 '4 545' '5 455' 54.7(2)
O4 K2 O1 '4 545' '7 455' 101.9(2)
O4 K2 O1 '4 545' 10 151.6(2)
O4 K2 O2 '4 545' '12 456' 99.7(3)
O4 K2 O4 '4 545' '12 456' 54.7(2)
O2 K2 O4 '5 455' '5 455' 45.9(2)
O2 K2 O1 '5 455' '7 455' 59.4(2)
O2 K2 O1 '5 455' 10 86.1(2)
O2 K2 O2 '5 455' '12 456' 114.8(2)
O2 K2 O4 '5 455' '12 456' 99.7(3)
O4 K2 O1 '5 455' '7 455' 99.8(2)
O4 K2 O1 '5 455' 10 101.9(2)
O4 K2 O2 '5 455' '12 456' 86.4(2)
O4 K2 O4 '5 455' '12 456' 54.7(2)
O1 K2 O1 '7 455' 10 97.7(2)
O1 K2 O2 '7 455' '12 456' 157.1(2)
O1 K2 O4 '7 455' '12 456' 151.6(2)
O1 K2 O2 10 '12 456' 59.4(2)
O1 K2 O4 10 '12 456' 99.8(2)
O2 K2 O4 '12 456' '12 456' 45.9(2)
O2 Er1 O1 . 4 92.1(4)
O2 Er1 O2 . '6 565' 89.7(4)
O2 Er1 O1 . 8 172.5(4)
O2 Er1 O1 . 10 83.0(3)
O2 Er1 O2 . '12 456' 89.7(4)
O1 Er1 O2 4 '6 565' 83.0(3)
O1 Er1 O1 4 8 95.4(3)
O1 Er1 O1 4 10 95.4(3)
O1 Er1 O2 4 '12 456' 172.5(4)
O2 Er1 O1 '6 565' 8 92.1(4)
O2 Er1 O1 '6 565' 10 172.5(4)
O2 Er1 O2 '6 565' '12 456' 89.7(4)
O1 Er1 O1 8 10 95.4(3)
O1 Er1 O2 8 '12 456' 83.0(3)
O1 Er1 O2 10 '12 456' 92.1(4)
O2 Ti1 O1 . 4 92.1(4)
O2 Ti1 O2 . '6 565' 89.7(4)
O2 Ti1 O1 . 8 172.5(4)
O2 Ti1 O1 . 10 83.0(3)
O2 Ti1 O2 . '12 456' 89.7(4)
O1 Ti1 O2 4 '6 565' 83.0(3)
O1 Ti1 O1 4 8 95.4(3)
O1 Ti1 O1 4 10 95.4(3)
O1 Ti1 O2 4 '12 456' 172.5(4)
O2 Ti1 O1 '6 565' 8 92.1(4)
O2 Ti1 O1 '6 565' 10 172.5(4)
O2 Ti1 O2 '6 565' '12 456' 89.7(4)
O1 Ti1 O1 8 10 95.4(3)
O1 Ti1 O2 8 '12 456' 83.0(3)
O1 Ti1 O2 10 '12 456' 92.1(4)
O4 Er2 O3 . '2 564' 91.6(3)
O4 Er2 O3 . 5 87.7(3)
O4 Er2 O4 . '8 655' 86.1(4)
O4 Er2 O3 . '10 655' 173.5(3)
O4 Er2 O4 . '11 564' 86.1(4)
O3 Er2 O3 '2 564' 5 94.4(3)
O3 Er2 O4 '2 564' '8 655' 173.5(3)
O3 Er2 O3 '2 564' '10 655' 94.4(3)
O3 Er2 O4 '2 564' '11 564' 87.7(3)
O3 Er2 O4 5 '8 655' 91.6(3)
O3 Er2 O3 5 '10 655' 94.4(3)
O3 Er2 O4 5 '11 564' 173.5(3)
O4 Er2 O3 '8 655' '10 655' 87.7(3)
O4 Er2 O4 '8 655' '11 564' 86.1(4)
O3 Er2 O4 '10 655' '11 564' 91.6(3)
O4 Ti2 O3 . '2 564' 91.6(3)
O4 Ti2 O3 . 5 87.7(3)
O4 Ti2 O4 . '8 655' 86.1(4)
O4 Ti2 O3 . '10 655' 173.5(3)
O4 Ti2 O4 . '11 564' 86.1(4)
O3 Ti2 O3 '2 564' 5 94.4(3)
O3 Ti2 O4 '2 564' '8 655' 173.5(3)
O3 Ti2 O3 '2 564' '10 655' 94.4(3)
O3 Ti2 O4 '2 564' '11 564' 87.7(3)
O3 Ti2 O4 5 '8 655' 91.6(3)
O3 Ti2 O3 5 '10 655' 94.4(3)
O3 Ti2 O4 5 '11 564' 173.5(3)
O4 Ti2 O3 '8 655' '10 655' 87.7(3)
O4 Ti2 O4 '8 655' '11 564' 86.1(4)
O3 Ti2 O4 '10 655' '11 564' 91.6(3)
O1 P O2 . . 109.5(5)
O1 P O3 . . 111.3(4)
O1 P O4 . . 109.7(5)
O2 P O3 . . 110.3(5)
O2 P O4 . . 106.0(5)
O3 P O4 . . 110.0(5)

loop_
_geom_bond_atom_site_label_1
_geom_bond_atom_site_label_2
_geom_bond_site_symmetry_2
_geom_bond_distance
K1 K2 . 3.958(2)
K1 O2 . 3.224(9)
K1 O4 . 3.141(9)
K1 O3 '2 564' 2.909(8)
K1 O3 '6 564' 2.909(8)
K1 O2 '7 455' 3.224(9)
K1 O4 '7 455' 3.141(9)
K1 O2 10 3.224(9)
K1 O4 10 3.141(9)
K1 O3 '11 564' 2.909(8)
K2 O1 . 2.907(8)
K2 O2 '4 545' 3.145(11)
K2 O4 '4 545' 3.033(9)
K2 O2 '5 455' 3.145(11)
K2 O4 '5 455' 3.033(9)
K2 O1 '7 455' 2.907(8)
K2 O1 10 2.907(8)
K2 O2 '12 456' 3.145(11)
K2 O4 '12 456' 3.033(9)
Er1 O2 . 2.109(9)
Er1 O1 4 2.065(8)
Er1 O2 '6 565' 2.109(9)
Er1 O1 8 2.065(8)
Er1 O1 10 2.065(8)
Er1 O2 '12 456' 2.109(9)
Ti1 O2 . 2.109(9)
Ti1 O1 4 2.065(8)
Ti1 O2 '6 565' 2.109(9)
Ti1 O1 8 2.065(8)
Ti1 O1 10 2.065(8)
Ti1 O2 '12 456' 2.109(9)
Er2 O4 . 2.043(9)
Er2 O3 '2 564' 2.026(7)
Er2 O3 5 2.026(7)
Er2 O4 '8 655' 2.043(9)
Er2 O3 '10 655' 2.026(7)
Er2 O4 '11 564' 2.043(9)
Ti2 O4 . 2.043(9)
Ti2 O3 '2 564' 2.026(7)
Ti2 O3 5 2.026(7)
Ti2 O4 '8 655' 2.043(9)
Ti2 O3 '10 655' 2.026(7)
Ti2 O4 '11 564' 2.043(9)
P O1 . 1.510(8)
P O2 . 1.494(10)
P O3 . 1.521(7)
P O4 . 1.527(9)
